data_7041873
loop_
_publ_author_name
'Wang, Lu'
'Yu, K.'
'Zhu, J.'
'Zhou, B. B.'
'Liu, J. R.'
'Yang, G. Y.'

_publ_section_title
;
 Inhibitory effects of different substituted transition metal-based
 krebs-type sandwich structures on human hepatocellular carcinoma cells.
;
_journal_issue 9
_journal_name_full 'Dalton transactions (Cambridge, England : 2003)'
_journal_page_first 2874
_journal_page_last 2883
_journal_paper_doi 10.1039/c6dt02420c
_journal_volume 46
_journal_year 2017
_chemical_formula_moiety 'C6 H82 Bi2 N4 Na4 Ni3 O105.5 W19'
_chemical_formula_sum 'C6 H82 Bi2 N4 Na4 Ni3 O105.5 W19'
_chemical_formula_weight 6077.96
_space_group_crystal_system triclinic
_space_group_IT_number 2
_space_group_name_Hall '-P 1'
_space_group_name_H-M_alt 'P -1'
_symmetry_space_group_name_Hall '-P 1'
_symmetry_space_group_name_H-M 'P -1'
_atom_sites_solution_hydrogens mixed
_audit_block_doi 10.5517/cc1jmqnj
_audit_creation_method SHELXL-2014/7
_audit_update_record
;
2016-11-30 deposited with the CCDC.
2017-01-30 downloaded from the CCDC.
;
_cell_angle_alpha 69.435(3)
_cell_angle_beta 82.923(3)
_cell_angle_gamma 64.629(4)
_cell_formula_units_Z 1
_cell_length_a 12.4706(5)
_cell_length_b 13.6489(5)
_cell_length_c 16.9382(6)
_cell_measurement_reflns_used 11719
_cell_measurement_temperature 293(2)
_cell_measurement_theta_max 26.4150
_cell_measurement_theta_min 3.6120
_cell_volume 2437.71(19)
_computing_cell_refinement 'Bruker SMART'
_computing_data_collection 'Bruker SMART'
_computing_data_reduction 'Bruker SAINT'
_computing_molecular_graphics 'Bruker SHELXTL'
_computing_publication_material 'Bruker SHELXTL'
_computing_structure_refinement 'SHELXL-2014/7 (Sheldrick, 2014)'
_computing_structure_solution 'SHELXS 2014'
_diffrn_ambient_temperature 293(2)
_diffrn_measured_fraction_theta_full 0.997
_diffrn_measured_fraction_theta_max 0.997
_diffrn_measurement_device_type 'Bruker P4'
_diffrn_measurement_method '\w scans'
_diffrn_radiation_type MoK\a
_diffrn_radiation_wavelength 0.71073
_diffrn_reflns_av_R_equivalents 0.0529
_diffrn_reflns_av_unetI/netI 0.0534
_diffrn_reflns_Laue_measured_fraction_full 0.997
_diffrn_reflns_Laue_measured_fraction_max 0.997
_diffrn_reflns_limit_h_max 15
_diffrn_reflns_limit_h_min -15
_diffrn_reflns_limit_k_max 17
_diffrn_reflns_limit_k_min -17
_diffrn_reflns_limit_l_max 21
_diffrn_reflns_limit_l_min -21
_diffrn_reflns_number 30014
_diffrn_reflns_point_group_measured_fraction_full 0.997
_diffrn_reflns_point_group_measured_fraction_max 0.997
_diffrn_reflns_theta_full 25.242
_diffrn_reflns_theta_max 26.370
_diffrn_reflns_theta_min 3.306
_diffrn_source 'fine-focus sealed tube'
_exptl_absorpt_coefficient_mu 26.617
_exptl_absorpt_correction_T_max 1.00000
_exptl_absorpt_correction_T_min 0.25275
_exptl_absorpt_correction_type multi-scan
_exptl_absorpt_process_details SADABS
_exptl_crystal_colour translucent
_exptl_crystal_density_diffrn 4.140
_exptl_crystal_description block
_exptl_crystal_F_000 2690
_exptl_crystal_size_max 0.26
_exptl_crystal_size_mid 0.24
_exptl_crystal_size_min 0.20
_refine_diff_density_max 3.537
_refine_diff_density_min -2.513
_refine_diff_density_rms 0.399
_refine_ls_extinction_coef 0.00026(3)
_refine_ls_extinction_expression Fc^*^=kFc[1+0.001xFc^2^\l^3^/sin(2\q)]^-1/4^
_refine_ls_extinction_method 'SHELXL-2014/7 (Sheldrick 2014'
_refine_ls_goodness_of_fit_ref 1.071
_refine_ls_hydrogen_treatment constr
_refine_ls_matrix_type full
_refine_ls_number_parameters 645
_refine_ls_number_reflns 9943
_refine_ls_number_restraints 1075
_refine_ls_restrained_S_all 1.054
_refine_ls_R_factor_all 0.0493
_refine_ls_R_factor_gt 0.0382
_refine_ls_shift/su_max 0.002
_refine_ls_shift/su_mean 0.000
_refine_ls_structure_factor_coef Fsqd
_refine_ls_weighting_details 'w=1/[\s^2^(Fo^2^)+(0.0510P)^2^+28.9560P] where P=(Fo^2^+2Fc^2^)/3'
_refine_ls_weighting_scheme calc
_refine_ls_wR_factor_gt 0.0929
_refine_ls_wR_factor_ref 0.1092
_reflns_Friedel_coverage 0.000
_reflns_number_gt 8385
_reflns_number_total 9943
_reflns_threshold_expression 'I > 2\s(I)'
_cod_data_source_file c6dt02420c2.cif
_cod_data_source_block 1
_cod_depositor_comments 'Adding full bibliography for 7041872--7041873.cif.'
_cod_original_cell_volume 2437.71(18)
_cod_database_code 7041873
_shelx_shelxl_version_number 2014/7
_shelx_space_group_comment
;
The symmetry employed for this shelxl refinement is uniquely defined
by the following loop, which should always be used as a source of
symmetry information in preference to the above space-group names.
They are only intended as comments.
;
_exptl_absorpt_special_details
; 
 "SADABS v.2.10 (Bruker, 2003) was used for absorption correction. R(int) was 0.1032 before and 0.0534 after correction. The Ratio of minimum to maximum transmission is 0.2528. The \l/2 correction factor is 0.0015." 
;

loop_
_space_group_symop_operation_xyz
'x, y, z'
'-x, -y, -z'

loop_
_atom_site_label
_atom_site_type_symbol
_atom_site_fract_x
_atom_site_fract_y
_atom_site_fract_z
_atom_site_U_iso_or_equiv
_atom_site_adp_type
_atom_site_occupancy
_atom_site_site_symmetry_order
_atom_site_calc_flag
_atom_site_refinement_flags_posn
_atom_site_refinement_flags_adp
_atom_site_refinement_flags_occupancy
_atom_site_disorder_assembly
_atom_site_disorder_group
Bi1 Bi 0.14452(4) 0.36072(4) 0.13817(3) 0.01416(12) Uani 1 1 d . . . . .
W1 W -0.15776(5) 0.52336(4) 0.11026(3) 0.01517(12) Uani 1 1 d . . . . .
W2 W 0.24283(5) 0.33814(5) 0.37137(3) 0.01851(13) Uani 1 1 d . . . . .
W3 W -0.06525(5) 0.51910(4) 0.29090(3) 0.01708(13) Uani 1 1 d . . . . .
W4 W 0.20083(5) 0.56314(4) 0.20118(3) 0.01731(13) Uani 1 1 d . . . . .
W5 W 0.37430(5) 0.07815(4) 0.20014(3) 0.02071(13) Uani 1 1 d . . . . .
W6 W 0.42591(5) 0.31801(5) 0.20886(3) 0.01953(13) Uani 1 1 d . . . . .
W7 W 0.19574(5) 0.08974(4) 0.36380(3) 0.01980(13) Uani 1 1 d . . . . .
W8 W -0.11000(5) 0.29790(4) 0.28871(3) 0.01841(13) Uani 1 1 d . . . . .
W9 W 0.10422(5) 0.09886(4) 0.18651(3) 0.02056(14) Uani 1 1 d . . . . .
W10 W -0.03231(8) 0.30458(7) -0.00908(5) 0.0203(3) Uani 0.501(4) 1 d . . P A 1
O1 O -0.1312(10) 0.2297(9) 0.0378(7) 0.038(2) Uani 0.501(4) 1 d . U P A 1
Ni1 Ni -0.03231(8) 0.30458(7) -0.00908(5) 0.0203(3) Uani 0.499(4) 1 d . . P A 2
O1W O -0.1312(10) 0.2297(9) 0.0378(7) 0.038(2) Uani 0.499(4) 1 d . U P A 2
Ni2 Ni -0.44174(15) 0.73805(15) -0.01525(10) 0.0193(4) Uani 1 1 d . . . . .
Na1 Na 0.3236(5) 0.2971(5) 0.6048(3) 0.0261(13) Uani 1 1 d . . . . .
Na2 Na 0.5127(6) 0.3504(5) 0.6787(4) 0.0355(14) Uani 1 1 d . . . . .
O2 O 0.3667(8) 0.4824(8) 0.1929(6) 0.0228(16) Uani 1 1 d . U . . .
O3 O 0.1906(9) 0.6992(8) 0.1857(7) 0.031(2) Uani 1 1 d . U . . .
O4 O 0.2655(9) 0.3183(9) 0.4749(6) 0.0303(18) Uani 1 1 d . U . . .
O5 O 0.3498(9) 0.1777(8) 0.0956(6) 0.0251(17) Uani 1 1 d . U . . .
O6 O 0.2036(10) -0.0021(9) 0.4639(6) 0.031(2) Uani 1 1 d . U . . .
O7 O -0.1333(9) 0.4046(8) 0.3438(6) 0.0230(16) Uani 1 1 d . U . . .
O8 O 0.0550(10) 0.0081(8) 0.1674(7) 0.032(2) Uani 1 1 d . U . . .
O9 O -0.1075(9) 0.4166(8) 0.0591(6) 0.0260(17) Uani 1 1 d . U . . .
O10 O 0.2336(8) 0.3787(7) 0.2286(5) 0.0194(14) Uani 1 1 d . U . . .
O11 O 0.1603(8) 0.5741(8) 0.0962(6) 0.0225(16) Uani 1 1 d . U . . .
O12 O 0.1934(8) 0.1892(7) 0.2240(5) 0.0192(14) Uani 1 1 d . U . . .
O13 O -0.0113(8) 0.4051(7) 0.2068(5) 0.0185(14) Uani 1 1 d . U . . .
O14 O -0.0420(9) 0.2030(8) 0.2192(6) 0.0220(15) Uani 1 1 d . U . . .
O15 O 0.2509(9) 0.1912(8) 0.3840(6) 0.0236(15) Uani 1 1 d . U . . .
O16 O 0.0764(8) 0.3972(8) 0.3618(6) 0.0209(15) Uani 1 1 d . U . . .
O17 O -0.2199(8) 0.4147(8) 0.2029(6) 0.0192(15) Uani 1 1 d . U . . .
O18 O -0.2033(9) 0.2399(8) 0.3489(6) 0.025(2) Uani 1 1 d . U . . .
O19 O -0.1315(8) 0.6013(8) 0.3548(6) 0.0222(17) Uani 1 1 d . U . . .
O20 O 0.0375(9) 0.5853(8) 0.2295(6) 0.0236(16) Uani 1 1 d . U . . .
O21 O 0.2723(9) 0.0124(8) 0.1783(6) 0.0245(17) Uani 1 1 d . U . . .
O22 O 0.3974(9) 0.3498(8) 0.1008(6) 0.0267(17) Uani 1 1 d . U . . .
O23 O 0.5745(9) 0.2892(9) 0.2159(7) 0.034(2) Uani 1 1 d . U . . .
O24 O 0.5101(9) -0.0355(8) 0.1968(7) 0.031(2) Uani 1 1 d . U . . .
O25 O 0.3462(9) 0.0114(8) 0.3243(6) 0.0255(16) Uani 1 1 d . U . . .
O26 O -0.2961(9) 0.6214(8) 0.0596(6) 0.0266(18) Uani 1 1 d . U . . .
O27 O 0.4286(9) 0.1679(8) 0.2378(6) 0.0234(16) Uani 1 1 d . U . . .
O28 O 0.0894(9) 0.2139(8) 0.0838(6) 0.0258(16) Uani 1 1 d . U . . .
O29 O 0.0365(8) 0.2023(7) 0.3559(6) 0.0214(15) Uani 1 1 d . U . . .
O30 O 0.1324(9) 0.0223(8) 0.3074(6) 0.0220(16) Uani 1 1 d . U . . .
O31 O -0.1819(8) 0.5958(8) 0.2036(6) 0.0210(16) Uani 1 1 d . U . . .
O32 O -0.0602(9) 0.5920(8) 0.0576(6) 0.0247(17) Uani 1 1 d . U . . .
O33 O 0.4004(9) 0.2926(8) 0.3356(6) 0.0266(16) Uani 1 1 d . U . . .
O34 O 0.2253(8) 0.4957(8) 0.3232(6) 0.0223(15) Uani 1 1 d . U . . .
O35 O 0.0551(11) 0.2167(9) -0.0793(7) 0.041(3) Uani 1 1 d . U . . .
C1 C 0.0515(15) 0.8171(12) 0.4642(9) 0.071(5) Uani 1 1 d G U . . .
H1A H 0.0542 0.8581 0.4971 0.085 Uiso 1 1 calc R U . . .
N1 N 0.0195(12) 0.7333(11) 0.4886(7) 0.047(4) Uani 1 1 d G . . . .
H1B H -0.0031 0.7054 0.5382 0.057 Uiso 1 1 calc R U . . .
C2 C 0.0273(15) 0.6986(13) 0.4258(9) 0.076(5) Uani 1 1 d G U . . .
H2A H 0.0095 0.6389 0.4260 0.091 Uiso 1 1 calc R U . . .
C3 C 0.0642(16) 0.7609(15) 0.3625(9) 0.081(5) Uani 1 1 d G U . . .
H3A H 0.0776 0.7541 0.3090 0.098 Uiso 1 1 calc R U . . .
N2 N 0.0791(15) 0.8342(13) 0.3861(10) 0.083(6) Uani 1 1 d G . . . .
H2B H 0.1032 0.8856 0.3553 0.100 Uiso 1 1 calc R U . . .
O2W O 0.4546(9) 0.4622(9) 0.7729(7) 0.034(2) Uani 1 1 d . U . . .
H2C H 0.3812 0.5070 0.7654 0.050 Uiso 1 1 d R U . . .
H2D H 0.4931 0.5034 0.7635 0.050 Uiso 1 1 d R U . . .
O3W O 0.3843(10) 0.2656(9) 0.7480(7) 0.041(2) Uani 1 1 d . U . . .
H3C H 0.3221 0.2975 0.7726 0.061 Uiso 1 1 d R U . . .
H3D H 0.4013 0.1940 0.7652 0.061 Uiso 1 1 d R U . . .
O4W O 0.5383(11) 0.2293(10) 0.5958(8) 0.044(2) Uani 1 1 d . U . . .
H4C H 0.5709 0.1573 0.6218 0.067 Uiso 1 1 d R U . . .
H4D H 0.5554 0.2407 0.5441 0.067 Uiso 1 1 d R U . . .
O5W O 0.3430(11) 0.4797(9) 0.5791(7) 0.042(2) Uani 1 1 d . U . . .
H5C H 0.4116 0.4768 0.5832 0.063 Uiso 1 1 d R U . . .
H5D H 0.2791 0.5145 0.6008 0.063 Uiso 1 1 d R U . . .
O6W O 0.6102(11) 0.4699(10) 0.5957(8) 0.045(3) Uani 1 1 d . U . . .
H6WA H 0.5956 0.5014 0.5429 0.055 Uiso 1 1 d R U . . .
H6WB H 0.6591 0.4806 0.6189 0.055 Uiso 1 1 d R U . . .
O7W O -0.4850(11) 0.8363(10) 0.0639(7) 0.048(3) Uani 1 1 d . U . . .
H7C H -0.4221 0.8452 0.0662 0.073 Uiso 1 1 d R U . . .
H7D H -0.5396 0.9023 0.0403 0.073 Uiso 1 1 d R U . . .
O8W O -0.5393(11) 0.6574(12) 0.0612(8) 0.052(3) Uani 1 1 d . U . . .
H8C H -0.4807 0.6020 0.0921 0.078 Uiso 1 1 d R U . . .
H8D H -0.5889 0.6314 0.0577 0.078 Uiso 1 1 d R U . . .
O9W O 0.6504(12) 0.2127(10) 0.7926(9) 0.057(3) Uani 1 1 d . U . . .
H9C H 0.6758 0.1409 0.8022 0.086 Uiso 1 1 d R U . . .
H9D H 0.6285 0.2478 0.8284 0.086 Uiso 1 1 d R U . . .
O10W O -0.6047(11) 0.8626(12) -0.0800(8) 0.058(3) Uani 1 1 d . U . . .
H10A H -0.6482 0.9192 -0.0636 0.069 Uiso 1 1 d R U . . .
H10B H -0.6263 0.8557 -0.1228 0.069 Uiso 1 1 d R U . . .
O11W O 0.3217(15) 0.1153(12) 0.6646(10) 0.081(4) Uani 1 1 d . U . . .
H11A H 0.3700 0.0644 0.7050 0.097 Uiso 1 1 d R U . . .
H11B H 0.2725 0.1001 0.6459 0.097 Uiso 1 1 d R U . . .
O12W O 0.5671(10) 0.3051(9) 0.4205(7) 0.036(2) Uani 1 1 d . U . . .
H12C H 0.5171 0.3165 0.3848 0.055 Uiso 1 1 d R U . . .
H12D H 0.6276 0.3111 0.3939 0.055 Uiso 1 1 d R U . . .
O13W O 0.4839(11) 0.0699(10) 0.3892(8) 0.049(3) Uani 1 1 d . U . . .
H13C H 0.4145 0.0840 0.3747 0.073 Uiso 1 1 d R U . . .
H13D H 0.5049 0.1197 0.3534 0.073 Uiso 1 1 d R U . . .
O14W O 0.7005(13) 0.9063(14) 0.0295(10) 0.082(5) Uani 1 1 d . . . . .
H14C H 0.7593 0.8864 0.0611 0.123 Uiso 1 1 d R U . . .
H14D H 0.7277 0.8900 -0.0150 0.123 Uiso 1 1 d R U . . .
O15W O 0.3071(19) 0.9333(16) 0.6246(11) 0.114(7) Uani 1 1 d . . . . .
H15C H 0.2898 0.9463 0.5739 0.172 Uiso 1 1 d R U . . .
H15D H 0.2880 0.8796 0.6560 0.172 Uiso 1 1 d R U . . .
O16W O 0.7529(12) 0.2801(10) 0.1465(7) 0.035(3) Uani 0.78(3) 1 d D U . . .
H16C H 0.7310 0.3004 0.1901 0.053 Uiso 1 1 d DR U . . .
H16D H 0.8283 0.2524 0.1498 0.053 Uiso 1 1 d DR U . . .
O17W O 0.6360(11) 0.4305(10) 0.0141(7) 0.046(3) Uani 0.97(3) 1 d D U . . .
H17C H 0.6743 0.3808 0.0593 0.069 Uiso 1 1 d DR U . . .
H17D H 0.6770 0.4377 -0.0299 0.069 Uiso 1 1 d DR U . . .
O18W O 0.7842(14) 0.0811(12) 0.2016(10) 0.086(4) Uani 1 1 d D U . . .
H18C H 0.8146 0.0748 0.2464 0.130 Uiso 1 1 d DR U . . .
H18D H 0.7367 0.1540 0.1838 0.130 Uiso 1 1 d DR U . . .
O19W O 0.0196(19) 0.8935(15) 0.1080(13) 0.116(6) Uani 1 1 d . U . . .
H19A H 0.0933 0.8746 0.1141 0.140 Uiso 1 1 d R U . . .
H19B H -0.0302 0.9621 0.1019 0.140 Uiso 1 1 d R U . . .

loop_
_atom_site_aniso_label
_atom_site_aniso_U_11
_atom_site_aniso_U_22
_atom_site_aniso_U_33
_atom_site_aniso_U_23
_atom_site_aniso_U_13
_atom_site_aniso_U_12
Bi1 0.0149(3) 0.0165(2) 0.0105(2) -0.00305(18) 0.00111(18) -0.0074(2)
W1 0.0144(3) 0.0192(3) 0.0113(2) -0.0032(2) 0.0012(2) -0.0081(2)
W2 0.0189(3) 0.0249(3) 0.0114(2) -0.0039(2) 0.0004(2) -0.0104(2)
W3 0.0164(3) 0.0228(3) 0.0135(3) -0.0080(2) 0.0038(2) -0.0088(2)
W4 0.0197(3) 0.0206(3) 0.0144(3) -0.0050(2) 0.0010(2) -0.0117(2)
W5 0.0204(3) 0.0173(3) 0.0187(3) -0.0026(2) 0.0015(2) -0.0057(2)
W6 0.0161(3) 0.0268(3) 0.0172(3) -0.0079(2) 0.0024(2) -0.0102(2)
W7 0.0222(3) 0.0200(3) 0.0129(3) 0.0000(2) -0.0010(2) -0.0089(2)
W8 0.0185(3) 0.0205(3) 0.0154(3) -0.0026(2) 0.0033(2) -0.0107(2)
W9 0.0260(3) 0.0171(3) 0.0185(3) -0.0036(2) -0.0023(2) -0.0098(2)
W10 0.0209(5) 0.0237(5) 0.0142(5) -0.0042(3) 0.0001(3) -0.0089(4)
O1 0.039(5) 0.033(4) 0.036(4) 0.001(4) 0.003(4) -0.020(4)
Ni1 0.0209(5) 0.0237(5) 0.0142(5) -0.0042(3) 0.0001(3) -0.0089(4)
O1W 0.039(5) 0.033(4) 0.036(4) 0.001(4) 0.003(4) -0.020(4)
Ni2 0.0157(9) 0.0265(9) 0.0141(8) -0.0062(7) 0.0022(7) -0.0082(7)
Na1 0.022(3) 0.029(3) 0.019(3) -0.009(2) -0.006(2) 0.000(2)
Na2 0.035(4) 0.041(3) 0.035(3) -0.017(3) 0.005(3) -0.018(3)
O2 0.023(3) 0.030(3) 0.020(3) -0.008(3) 0.004(3) -0.016(3)
O3 0.033(5) 0.026(4) 0.034(5) -0.004(4) -0.002(4) -0.018(4)
O4 0.032(3) 0.033(3) 0.025(3) -0.009(3) 0.002(3) -0.013(3)
O5 0.027(3) 0.027(3) 0.022(3) -0.004(3) 0.004(3) -0.016(3)
O6 0.034(5) 0.034(5) 0.019(5) 0.002(4) -0.002(4) -0.016(4)
O7 0.026(3) 0.026(3) 0.017(3) -0.008(3) 0.003(3) -0.011(3)
O8 0.040(5) 0.028(4) 0.033(5) -0.009(4) 0.002(4) -0.019(4)
O9 0.026(3) 0.028(3) 0.019(3) -0.005(3) 0.001(3) -0.009(3)
O10 0.022(3) 0.024(3) 0.017(3) -0.008(2) 0.003(2) -0.013(2)
O11 0.024(3) 0.027(3) 0.018(3) -0.008(3) 0.003(3) -0.013(3)
O12 0.023(3) 0.021(3) 0.014(3) -0.004(2) 0.005(2) -0.012(2)
O13 0.022(3) 0.023(2) 0.014(2) -0.006(2) 0.006(2) -0.014(2)
O14 0.025(3) 0.022(3) 0.019(3) -0.004(2) 0.003(3) -0.013(2)
O15 0.025(3) 0.027(3) 0.018(3) -0.005(2) 0.002(3) -0.013(2)
O16 0.023(3) 0.027(3) 0.015(3) -0.006(2) 0.003(3) -0.014(2)
O17 0.021(3) 0.024(3) 0.016(3) -0.005(3) 0.002(3) -0.013(3)
O18 0.028(5) 0.031(5) 0.021(4) -0.006(4) 0.006(4) -0.019(4)
O19 0.026(4) 0.029(4) 0.015(3) -0.011(3) 0.003(3) -0.012(3)
O20 0.024(3) 0.027(3) 0.020(3) -0.006(3) 0.004(3) -0.013(3)
O21 0.030(4) 0.024(3) 0.018(3) -0.004(3) 0.001(3) -0.013(3)
O22 0.032(3) 0.027(3) 0.023(3) -0.011(3) 0.007(3) -0.014(3)
O23 0.028(5) 0.044(5) 0.036(5) -0.011(4) 0.004(4) -0.023(4)
O24 0.032(5) 0.027(5) 0.031(5) -0.010(4) 0.004(4) -0.009(4)
O25 0.027(3) 0.028(3) 0.019(3) -0.003(3) 0.001(3) -0.013(3)
O26 0.028(4) 0.030(4) 0.021(4) -0.006(3) -0.001(3) -0.013(3)
O27 0.026(3) 0.027(3) 0.019(3) -0.007(3) 0.002(3) -0.015(3)
O28 0.028(3) 0.029(3) 0.019(3) -0.004(3) -0.001(3) -0.014(3)
O29 0.027(3) 0.022(3) 0.015(3) -0.006(2) 0.001(3) -0.011(2)
O30 0.030(3) 0.022(3) 0.017(3) -0.003(3) 0.002(3) -0.017(3)
O31 0.023(3) 0.027(3) 0.015(3) -0.007(3) 0.002(3) -0.012(3)
O32 0.024(3) 0.031(3) 0.020(3) -0.005(3) 0.002(3) -0.015(3)
O33 0.027(3) 0.031(3) 0.024(3) -0.008(2) 0.001(3) -0.015(2)
O34 0.024(3) 0.026(3) 0.021(3) -0.008(3) -0.001(3) -0.014(3)
O35 0.041(5) 0.034(5) 0.040(5) -0.008(4) -0.007(5) -0.010(4)
C1 0.092(8) 0.070(7) 0.070(7) -0.037(6) 0.010(6) -0.041(6)
N1 0.061(11) 0.062(10) 0.020(7) -0.003(7) 0.007(7) -0.036(9)
C2 0.098(9) 0.072(8) 0.079(9) -0.034(7) 0.009(8) -0.049(7)
C3 0.099(8) 0.079(7) 0.072(8) -0.034(6) 0.014(6) -0.038(6)
N2 0.112(18) 0.077(13) 0.075(14) -0.016(11) 0.038(13) -0.070(13)
O2W 0.026(5) 0.038(5) 0.041(5) -0.015(4) 0.010(4) -0.018(4)
O3W 0.038(5) 0.037(4) 0.042(5) -0.013(4) 0.009(4) -0.012(4)
O4W 0.045(4) 0.039(4) 0.038(4) -0.009(4) 0.006(4) -0.011(4)
O5W 0.035(5) 0.041(4) 0.038(4) -0.009(4) 0.006(4) -0.010(4)
O6W 0.047(6) 0.053(6) 0.039(6) -0.010(5) -0.006(5) -0.026(5)
O7W 0.048(7) 0.056(6) 0.032(6) -0.020(5) -0.003(5) -0.007(5)
O8W 0.043(6) 0.077(7) 0.043(6) -0.007(6) -0.003(5) -0.040(6)
O9W 0.051(7) 0.041(6) 0.075(7) -0.010(5) -0.016(6) -0.016(5)
O10W 0.033(7) 0.079(8) 0.042(7) -0.020(6) -0.007(6) -0.005(6)
O11W 0.093(9) 0.061(7) 0.076(8) -0.005(7) -0.021(7) -0.029(7)
O12W 0.037(4) 0.041(4) 0.030(4) -0.010(4) 0.002(4) -0.017(4)
O13W 0.038(4) 0.047(4) 0.038(4) 0.001(4) -0.002(4) -0.010(4)
O14W 0.060(10) 0.134(13) 0.071(10) -0.061(10) 0.012(8) -0.037(9)
O15W 0.180(19) 0.123(15) 0.066(12) -0.015(11) -0.031(12) -0.089(14)
O16W 0.034(6) 0.051(6) 0.038(6) -0.025(5) 0.008(5) -0.028(5)
O17W 0.042(6) 0.050(5) 0.048(6) -0.017(4) 0.011(5) -0.022(4)
O18W 0.069(8) 0.089(8) 0.076(8) -0.011(7) 0.007(7) -0.025(7)
O19W 0.133(13) 0.072(10) 0.133(13) -0.013(10) -0.046(11) -0.035(10)

loop_
_atom_type_symbol
_atom_type_description
_atom_type_scat_dispersion_real
_atom_type_scat_dispersion_imag
_atom_type_scat_source
C C 0.0033 0.0016 'International Tables Vol C Tables 4.2.6.8 and 6.1.1.4'
H H 0.0000 0.0000 'International Tables Vol C Tables 4.2.6.8 and 6.1.1.4'
N N 0.0061 0.0033 'International Tables Vol C Tables 4.2.6.8 and 6.1.1.4'
O O 0.0106 0.0060 'International Tables Vol C Tables 4.2.6.8 and 6.1.1.4'
W W -0.8490 6.8722 'International Tables Vol C Tables 4.2.6.8 and 6.1.1.4'
Ni Ni 0.3393 1.1124 'International Tables Vol C Tables 4.2.6.8 and 6.1.1.4'
Na Na 0.0362 0.0249 'International Tables Vol C Tables 4.2.6.8 and 6.1.1.4'
Bi Bi -4.1077 10.2566 'International Tables Vol C Tables 4.2.6.8 and 6.1.1.4'

loop_
_geom_angle_atom_site_label_1
_geom_angle_atom_site_label_2
_geom_angle_atom_site_label_3
_geom_angle
_geom_angle_site_symmetry_1
_geom_angle_site_symmetry_3
O13 Bi1 O10 89.1(3) . .
O13 Bi1 O12 86.3(3) . .
O10 Bi1 O12 84.2(3) . .
O13 Bi1 W1 38.6(2) . .
O10 Bi1 W1 116.9(2) . .
O12 Bi1 W1 114.1(2) . .
O26 W1 O9 102.8(4) . .
O26 W1 O32 103.0(4) . .
O9 W1 O32 96.4(4) . .
O26 W1 O31 94.4(4) . .
O9 W1 O31 159.9(4) . .
O32 W1 O31 89.6(4) . .
O26 W1 O17 96.4(4) . .
O9 W1 O17 86.1(4) . .
O32 W1 O17 159.3(4) . .
O31 W1 O17 81.7(3) . .
O26 W1 O13 163.8(4) . .
O9 W1 O13 88.7(4) . .
O32 W1 O13 86.7(4) . .
O31 W1 O13 72.5(3) . .
O17 W1 O13 72.7(3) . .
O26 W1 Bi1 159.9(3) . .
O9 W1 Bi1 68.2(3) . .
O32 W1 Bi1 61.8(3) . .
O31 W1 Bi1 98.4(3) . .
O17 W1 Bi1 100.7(3) . .
O13 W1 Bi1 36.0(2) . .
O4 W2 O33 100.0(5) . .
O4 W2 O16 102.4(4) . .
O33 W2 O16 157.4(4) . .
O4 W2 O15 99.5(4) . .
O33 W2 O15 89.6(4) . .
O16 W2 O15 88.8(4) . .
O4 W2 O34 98.0(4) . .
O33 W2 O34 87.9(4) . .
O16 W2 O34 87.0(4) . .
O15 W2 O34 162.6(4) . .
O4 W2 O10 170.6(4) . .
O33 W2 O10 73.5(4) . .
O16 W2 O10 84.0(4) . .
O15 W2 O10 87.4(4) . .
O34 W2 O10 75.3(3) . .
O19 W3 O31 99.3(4) . .
O19 W3 O20 101.9(4) . .
O31 W3 O20 94.3(4) . .
O19 W3 O16 100.8(4) . .
O31 W3 O16 159.3(4) . .
O20 W3 O16 86.4(4) . .
O19 W3 O7 96.4(4) . .
O31 W3 O7 90.0(4) . .
O20 W3 O7 160.2(4) . .
O16 W3 O7 82.9(4) . .
O19 W3 O13 168.6(4) . .
O31 W3 O13 74.1(4) . .
O20 W3 O13 88.0(4) . .
O16 W3 O13 85.3(3) . .
O7 W3 O13 74.6(3) . .
O3 W4 O11 103.2(4) . .
O3 W4 O2 100.9(4) . .
O11 W4 O2 95.8(4) . .
O3 W4 O34 100.4(4) . .
O11 W4 O34 155.1(4) . .
O2 W4 O34 87.5(4) . .
O3 W4 O20 100.2(4) . .
O11 W4 O20 85.6(4) . .
O2 W4 O20 157.9(4) . .
O34 W4 O20 82.5(4) . .
O3 W4 O10 173.7(4) . .
O11 W4 O10 81.1(4) . .
O2 W4 O10 73.9(4) . .
O34 W4 O10 76.1(3) . .
O20 W4 O10 84.6(4) . .
O24 W5 O5 104.2(5) . .
O24 W5 O27 100.2(4) . .
O5 W5 O27 91.1(4) . .
O24 W5 O21 96.5(4) . .
O5 W5 O21 92.1(4) . .
O27 W5 O21 161.7(4) . .
O24 W5 O25 96.7(4) . .
O5 W5 O25 159.1(4) . .
O27 W5 O25 84.3(4) . .
O21 W5 O25 86.3(4) . .
O24 W5 O12 166.9(4) . .
O5 W5 O12 86.4(4) . .
O27 W5 O12 87.1(4) . .
O21 W5 O12 75.1(4) . .
O25 W5 O12 73.0(4) . .
O23 W6 O22 105.0(5) . .
O23 W6 O27 103.0(5) . .
O22 W6 O27 92.0(4) . .
O23 W6 O2 95.4(4) . .
O22 W6 O2 90.9(4) . .
O27 W6 O2 160.0(4) . .
O23 W6 O33 93.9(5) . .
O22 W6 O33 161.0(4) . .
O27 W6 O33 84.0(4) . .
O2 W6 O33 86.9(4) . .
O23 W6 O10 162.6(4) . .
O22 W6 O10 89.0(4) . .
O27 W6 O10 86.4(4) . .
O2 W6 O10 73.8(4) . .
O33 W6 O10 72.3(4) . .
O6 W7 O25 101.1(5) . .
O6 W7 O29 101.7(5) . .
O25 W7 O29 156.7(4) . .
O6 W7 O15 100.1(4) . .
O25 W7 O15 90.8(4) . .
O29 W7 O15 89.8(4) . .
O6 W7 O30 98.0(4) . .
O25 W7 O30 87.2(4) . .
O29 W7 O30 85.1(4) . .
O15 W7 O30 161.8(4) . .
O6 W7 O12 171.5(4) . .
O25 W7 O12 73.7(4) . .
O29 W7 O12 83.1(4) . .
O15 W7 O12 86.8(4) . .
O30 W7 O12 75.2(3) . .
O18 W8 O17 98.4(4) . .
O18 W8 O7 97.0(4) . .
O17 W8 O7 90.3(4) . .
O18 W8 O14 101.7(4) . .
O17 W8 O14 92.0(4) . .
O7 W8 O14 160.6(4) . .
O18 W8 O29 100.7(4) . .
O17 W8 O29 160.9(4) . .
O7 W8 O29 86.0(4) . .
O14 W8 O29 85.6(4) . .
O18 W8 O13 170.3(4) . .
O17 W8 O13 74.8(4) . .
O7 W8 O13 76.4(4) . .
O14 W8 O13 85.6(4) . .
O29 W8 O13 86.2(4) . .
O8 W9 O28 105.6(4) . .
O8 W9 O21 97.9(5) . .
O28 W9 O21 94.7(4) . .
O8 W9 O14 100.3(5) . .
O28 W9 O14 88.7(4) . .
O21 W9 O14 159.8(4) . .
O8 W9 O30 97.5(4) . .
O28 W9 O30 156.6(4) . .
O21 W9 O30 85.5(4) . .
O14 W9 O30 83.5(4) . .
O8 W9 O12 170.3(4) . .
O28 W9 O12 81.5(4) . .
O21 W9 O12 74.6(4) . .
O14 W9 O12 86.3(4) . .
O30 W9 O12 76.0(3) . .
O1 W10 O35 98.6(5) . .
O1 W10 O28 95.8(4) . .
O35 W10 O28 93.8(4) . .
O1 W10 O11 90.2(4) . 2_565
O35 W10 O11 96.2(4) . 2_565
O28 W10 O11 167.5(4) . 2_565
O1 W10 O9 92.1(5) . .
O35 W10 O9 169.3(5) . .
O28 W10 O9 84.8(4) . .
O11 W10 O9 84.0(4) 2_565 .
O1 W10 O32 172.0(5) . 2_565
O35 W10 O32 88.8(5) . 2_565
O28 W10 O32 86.9(4) . 2_565
O11 W10 O32 85.8(4) 2_565 2_565
O9 W10 O32 80.6(4) . 2_565
O1W Ni1 O35 98.6(5) . .
O1W Ni1 O28 95.8(4) . .
O35 Ni1 O28 93.8(4) . .
O1W Ni1 O11 90.2(4) . 2_565
O35 Ni1 O11 96.2(4) . 2_565
O28 Ni1 O11 167.5(4) . 2_565
O1W Ni1 O9 92.1(5) . .
O35 Ni1 O9 169.3(5) . .
O28 Ni1 O9 84.8(4) . .
O11 Ni1 O9 84.0(4) 2_565 .
O1W Ni1 O32 172.0(5) . 2_565
O35 Ni1 O32 88.8(5) . 2_565
O28 Ni1 O32 86.9(4) . 2_565
O11 Ni1 O32 85.8(4) 2_565 2_565
O9 Ni1 O32 80.6(4) . 2_565
O26 Ni2 O8W 89.4(5) . .
O26 Ni2 O5 93.0(4) . 2_565
O8W Ni2 O5 177.5(4) . 2_565
O26 Ni2 O22 92.7(4) . 2_565
O8W Ni2 O22 97.4(5) . 2_565
O5 Ni2 O22 81.8(4) 2_565 2_565
O26 Ni2 O7W 89.2(4) . .
O8W Ni2 O7W 86.3(5) . .
O5 Ni2 O7W 94.4(5) 2_565 .
O22 Ni2 O7W 175.9(5) 2_565 .
O26 Ni2 O10W 173.1(5) . .
O8W Ni2 O10W 86.1(5) . .
O5 Ni2 O10W 91.6(5) 2_565 .
O22 Ni2 O10W 93.1(5) 2_565 .
O7W Ni2 O10W 85.3(5) . .
O4 Na1 O11W 92.4(5) . .
O4 Na1 O19 95.5(4) . 2_566
O11W Na1 O19 95.9(5) . 2_566
O4 Na1 O4W 103.1(4) . .
O11W Na1 O4W 96.3(5) . .
O19 Na1 O4W 157.3(4) 2_566 .
O4 Na1 O3W 177.2(5) . .
O11W Na1 O3W 84.8(5) . .
O19 Na1 O3W 84.4(4) 2_566 .
O4W Na1 O3W 77.7(4) . .
O4 Na1 O5W 102.6(4) . .
O11W Na1 O5W 165.0(5) . .
O19 Na1 O5W 83.1(4) 2_566 .
O4W Na1 O5W 80.2(4) . .
O3W Na1 O5W 80.2(4) . .
O4 Na1 Na2 136.5(4) . .
O11W Na1 Na2 118.8(4) . .
O19 Na1 Na2 109.3(3) 2_566 .
O4W Na1 Na2 48.0(3) . .
O3W Na1 Na2 45.9(3) . .
O5W Na1 Na2 48.6(3) . .
O4 Na1 H3D 158.8 . .
O11W Na1 H3D 66.8 . .
O19 Na1 H3D 91.2 2_566 .
O4W Na1 H3D 76.1 . .
O3W Na1 H3D 18.6 . .
O5W Na1 H3D 98.2 . .
Na2 Na1 H3D 58.1 . .
O3W Na2 O9W 85.5(5) . .
O3W Na2 O6W 168.9(5) . .
O9W Na2 O6W 104.5(5) . .
O3W Na2 O4W 80.4(4) . .
O9W Na2 O4W 99.4(5) . .
O6W Na2 O4W 102.2(5) . .
O3W Na2 O2W 88.6(4) . .
O9W Na2 O2W 81.9(5) . .
O6W Na2 O2W 88.2(4) . .
O4W Na2 O2W 168.8(5) . .
O3W Na2 O5W 83.5(4) . .
O9W Na2 O5W 168.8(5) . .
O6W Na2 O5W 86.2(4) . .
O4W Na2 O5W 81.1(4) . .
O2W Na2 O5W 95.6(4) . .
O3W Na2 Na1 49.3(3) . .
O9W Na2 Na1 123.1(4) . .
O6W Na2 Na1 124.9(4) . .
O4W Na2 Na1 48.3(3) . .
O2W Na2 Na1 121.8(4) . .
O5W Na2 Na1 49.5(3) . .
O3W Na2 H5C 101.7 . .
O9W Na2 H5C 172.0 . .
O6W Na2 H5C 68.0 . .
O4W Na2 H5C 85.3 . .
O2W Na2 H5C 94.8 . .
O5W Na2 H5C 18.2 . .
Na1 Na2 H5C 64.8 . .
O3W Na2 H9D 84.2 . .
O9W Na2 H9D 18.2 . .
O6W Na2 H9D 103.8 . .
O4W Na2 H9D 116.9 . .
O2W Na2 H9D 63.7 . .
O5W Na2 H9D 156.1 . .
Na1 Na2 H9D 130.2 . .
H5C Na2 H9D 157.8 . .
W4 O2 W6 116.9(5) . .
W2 O4 Na1 170.4(6) . .
W5 O5 Ni2 135.4(5) . 2_565
W8 O7 W3 117.0(5) . .
W1 O9 Ni1 171.5(6) . .
W1 O9 W10 171.5(6) . .
Bi1 O10 W6 111.7(4) . .
Bi1 O10 W4 111.8(4) . .
W6 O10 W4 95.3(3) . .
Bi1 O10 W2 139.3(4) . .
W6 O10 W2 97.0(3) . .
W4 O10 W2 92.7(3) . .
W4 O11 Ni1 133.1(5) . 2_565
W4 O11 W10 133.1(5) . 2_565
Bi1 O12 W5 110.0(4) . .
Bi1 O12 W9 111.0(4) . .
W5 O12 W9 95.4(3) . .
Bi1 O12 W7 141.3(4) . .
W5 O12 W7 96.6(3) . .
W9 O12 W7 93.2(3) . .
Bi1 O13 W1 105.4(4) . .
Bi1 O13 W8 131.6(4) . .
W1 O13 W8 95.9(3) . .
Bi1 O13 W3 127.2(4) . .
W1 O13 W3 96.1(3) . .
W8 O13 W3 91.9(3) . .
W8 O14 W9 144.9(5) . .
W2 O15 W7 153.6(5) . .
W2 O16 W3 144.0(5) . .
W8 O17 W1 116.4(4) . .
W3 O19 Na1 138.8(5) . 2_566
W3 O20 W4 147.0(5) . .
W9 O21 W5 114.8(5) . .
W6 O22 Ni2 137.6(5) . 2_565
W7 O25 W5 116.6(5) . .
W1 O26 Ni2 171.2(6) . .
W6 O27 W5 142.9(5) . .
W9 O28 Ni1 134.6(5) . .
W9 O28 W10 134.6(5) . .
W7 O29 W8 147.2(5) . .
W9 O30 W7 115.1(4) . .
W3 O31 W1 117.1(5) . .
W1 O32 Ni1 168.3(6) . 2_565
W1 O32 W10 168.3(6) . 2_565
W2 O33 W6 117.2(5) . .
W2 O34 W4 115.6(4) . .
N1 C1 N2 108.0 . .
N1 C1 H1A 126.0 . .
N2 C1 H1A 126.0 . .
C1 N1 C2 108.0 . .
C1 N1 H1B 126.0 . .
C2 N1 H1B 126.0 . .
C3 C2 N1 108.0 . .
C3 C2 H2A 126.0 . .
N1 C2 H2A 126.0 . .
C2 C3 N2 108.0 . .
C2 C3 H3A 126.0 . .
N2 C3 H3A 126.0 . .
C3 N2 C1 108.0 . .
C3 N2 H2B 126.0 . .
C1 N2 H2B 126.0 . .
Na2 O2W H2C 110.1 . .
Na2 O2W H2D 110.9 . .
H2C O2W H2D 107.7 . .
Na2 O3W Na1 84.8(4) . .
Na2 O3W H3C 124.7 . .
Na1 O3W H3C 107.7 . .
Na2 O3W H3D 125.4 . .
Na1 O3W H3D 94.0 . .
H3C O3W H3D 107.7 . .
Na2 O4W Na1 83.6(4) . .
Na2 O4W H4C 115.7 . .
Na1 O4W H4C 109.4 . .
Na2 O4W H4D 128.1 . .
Na1 O4W H4D 107.9 . .
H4C O4W H4D 107.7 . .
Na2 O5W Na1 81.9(4) . .
Na2 O5W H5C 46.2 . .
Na1 O5W H5C 118.6 . .
Na2 O5W H5D 115.2 . .
Na1 O5W H5D 99.1 . .
H5C O5W H5D 128.4 . .
Na2 O6W H6WA 119.6 . .
Na2 O6W H6WB 120.4 . .
H6WA O6W H6WB 120.0 . .
Ni2 O7W H7C 103.5 . .
Ni2 O7W H7D 109.3 . .
H7C O7W H7D 107.8 . .
Ni2 O8W H8C 95.4 . .
Ni2 O8W H8D 139.5 . .
H8C O8W H8D 107.7 . .
Na2 O9W H9C 121.5 . .
Na2 O9W H9D 100.2 . .
H9C O9W H9D 127.6 . .
Ni2 O10W H10A 120.5 . .
Ni2 O10W H10B 119.5 . .
H10A O10W H10B 120.0 . .
Na1 O11W H11A 120.2 . .
Na1 O11W H11B 119.8 . .
H11A O11W H11B 120.0 . .
H12C O12W H12D 107.7 . .
H13C O13W H13D 107.7 . .
H14C O14W H14D 107.7 . .
H15C O15W H15D 107.7 . .
H16C O16W H16D 103.8 . .
H17C O17W H17D 115.7 . .
H18C O18W H18D 101.7 . .
H19A O19W H19B 120.0 . .

loop_
_geom_bond_atom_site_label_1
_geom_bond_atom_site_label_2
_geom_bond_distance
_geom_bond_site_symmetry_2
Bi1 O13 2.104(9) .
Bi1 O10 2.135(8) .
Bi1 O12 2.138(9) .
Bi1 W1 3.4484(7) .
W1 O26 1.756(10) .
W1 O9 1.799(10) .
W1 O32 1.809(10) .
W1 O31 2.072(9) .
W1 O17 2.077(9) .
W1 O13 2.230(9) .
W2 O4 1.719(10) .
W2 O33 1.881(10) .
W2 O16 1.882(9) .
W2 O15 1.900(9) .
W2 O34 1.936(9) .
W2 O10 2.289(9) .
W3 O19 1.718(9) .
W3 O31 1.880(9) .
W3 O20 1.883(10) .
W3 O16 1.982(9) .
W3 O7 1.983(10) .
W3 O13 2.308(8) .
W4 O3 1.731(9) .
W4 O11 1.847(9) .
W4 O2 1.896(10) .
W4 O34 1.947(9) .
W4 O20 1.950(10) .
W4 O10 2.250(9) .
W5 O24 1.751(10) .
W5 O5 1.779(9) .
W5 O27 1.932(9) .
W5 O21 1.971(9) .
W5 O25 2.030(9) .
W5 O12 2.197(9) .
W6 O23 1.731(10) .
W6 O22 1.771(10) .
W6 O27 1.918(9) .
W6 O2 1.964(9) .
W6 O33 2.057(10) .
W6 O10 2.201(9) .
W7 O6 1.702(10) .
W7 O25 1.893(10) .
W7 O29 1.905(9) .
W7 O15 1.927(9) .
W7 O30 1.952(9) .
W7 O12 2.275(9) .
W8 O18 1.717(9) .
W8 O17 1.877(9) .
W8 O7 1.898(9) .
W8 O14 1.914(9) .
W8 O29 1.940(9) .
W8 O13 2.296(9) .
W9 O8 1.731(10) .
W9 O28 1.854(9) .
W9 O21 1.931(10) .
W9 O14 1.933(10) .
W9 O30 1.941(9) .
W9 O12 2.249(9) .
W10 O1 1.862(11) .
W10 O35 1.899(12) .
W10 O28 1.980(9) .
W10 O11 2.016(9) 2_565
W10 O9 2.073(10) .
W10 O32 2.085(10) 2_565
Ni1 O1W 1.862(11) .
Ni1 O35 1.899(12) .
Ni1 O28 1.980(9) .
Ni1 O11 2.016(9) 2_565
Ni1 O9 2.073(10) .
Ni1 O32 2.085(10) 2_565
Ni2 O26 2.028(10) .
Ni2 O8W 2.032(12) .
Ni2 O5 2.033(10) 2_565
Ni2 O22 2.073(9) 2_565
Ni2 O7W 2.087(11) .
Ni2 O10W 2.122(12) .
Na1 O4 2.283(11) .
Na1 O11W 2.337(16) .
Na1 O19 2.355(11) 2_566
Na1 O4W 2.434(13) .
Na1 O3W 2.465(12) .
Na1 O5W 2.487(13) .
Na1 Na2 3.239(8) .
Na1 H3D 2.6635 .
Na2 O3W 2.335(13) .
Na2 O9W 2.389(14) .
Na2 O6W 2.404(14) .
Na2 O4W 2.424(13) .
Na2 O2W 2.425(12) .
Na2 O5W 2.455(13) .
Na2 H5C 1.9651 .
Na2 H9D 2.6741 .
O5 Ni2 2.033(10) 2_565
O11 Ni1 2.016(9) 2_565
O11 W10 2.016(9) 2_565
O19 Na1 2.355(11) 2_566
O22 Ni2 2.073(9) 2_565
O32 Ni1 2.085(10) 2_565
O32 W10 2.085(10) 2_565
C1 N1 1.287(9) .
C1 N2 1.288(9) .
C1 H1A 0.9300 .
N1 C2 1.287(9) .
N1 H1B 0.8593 .
C2 C3 1.287(9) .
C2 H2A 0.9293 .
C3 N2 1.29(3) .
C3 H3A 0.9293 .
N2 H2B 0.8593 .
O2W H2C 0.8500 .
O2W H2D 0.8500 .
O3W H3C 0.8499 .
O3W H3D 0.8500 .
O4W H4C 0.8500 .
O4W H4D 0.8498 .
O5W H5C 0.8499 .
O5W H5D 0.8501 .
O6W H6WA 0.8500 .
O6W H6WB 0.8499 .
O7W H7C 0.8499 .
O7W H7D 0.8501 .
O8W H8C 0.8501 .
O8W H8D 0.8498 .
O9W H9C 0.8500 .
O9W H9D 0.8499 .
O10W H10A 0.8499 .
O10W H10B 0.8500 .
O11W H11A 0.8499 .
O11W H11B 0.8501 .
O12W H12C 0.8498 .
O12W H12D 0.8499 .
O13W H13C 0.8499 .
O13W H13D 0.8500 .
O14W H14C 0.8500 .
O14W H14D 0.8500 .
O15W H15C 0.8499 .
O15W H15D 0.8502 .
O16W H16C 0.8521 .
O16W H16D 0.8508 .
O17W H17C 0.8500 .
O17W H17D 0.8500 .
O18W H18C 0.8501 .
O18W H18D 0.8723 .
O19W H19A 0.8500 .
O19W H19B 0.8500 .
